data_4029095
loop_
_publ_author_name
'Jayamurugan, Govindasamy'
'Finke, Aaron D.'
'Gisselbrecht, Jean-Paul'
'Boudon, Corinne'
'Schweizer, W. Bernd'
'Diederich, Fran\,cois'

_publ_section_title
;
 One-pot access to push-pull oligoenes by sequential [2 + 2]
 cycloaddition-retroelectrocyclization reactions.
;
_journal_issue 1
_journal_name_full 'The Journal of organic chemistry'
_journal_page_first 426
_journal_page_last 431
_journal_paper_doi 10.1021/jo402440m
_journal_volume 79
_journal_year 2014
_chemical_formula_moiety 'C29 H23 N7'
_chemical_formula_sum 'C29 H23 N7'
_chemical_formula_weight 469.54
_chemical_name_systematic
;
 ?
;
_space_group_crystal_system triclinic
_space_group_IT_number 2
_space_group_name_Hall '-P 1'
_space_group_name_H-M_alt 'P -1'
_symmetry_space_group_name_Hall '-P 1'
_symmetry_space_group_name_H-M 'P -1'
_atom_sites_solution_hydrogens mixed
_atom_sites_solution_primary direct
_audit_creation_date 2013-04-26
_audit_creation_method
;
  Olex2 1.2
  (compiled 2013.03.22 svn.r2654, GUI svn.r4446)
;
_cell_angle_alpha 94.013(5)
_cell_angle_beta 96.665(4)
_cell_angle_gamma 109.521(4)
_cell_formula_units_Z 2
_cell_length_a 8.9930(8)
_cell_length_b 9.8212(9)
_cell_length_c 15.1041(14)
_cell_measurement_reflns_used 1599
_cell_measurement_temperature 100(2)
_cell_measurement_theta_max 23.95
_cell_measurement_theta_min 2.43
_cell_volume 1240.4(2)
_computing_molecular_graphics
;
O. V. Dolomanov, L. J. Bourhis, R. J. Gildea, J. A. K. Howard and H. Puschmann,
OLEX2: a complete structure solution, refinement and analysis program.
J. Appl. Cryst. (2009). 42, 339-341.
;
_computing_publication_material
;
O. V. Dolomanov, L. J. Bourhis, R. J. Gildea, J. A. K. Howard and H. Puschmann,
OLEX2: a complete structure solution, refinement and analysis program.
J. Appl. Cryst. (2009). 42, 339-341.
;
_computing_structure_refinement
;
SHELXL, G.M. Sheldrick, Acta Cryst.
(2008). A64, 112-122
;
_computing_structure_solution
;
SHELXS, G.M. Sheldrick, Acta Cryst.
(2008). A64, 112-122
;
_diffrn_ambient_temperature 99.98
_diffrn_measured_fraction_theta_full 0.913
_diffrn_measured_fraction_theta_max 0.946
_diffrn_measurement_device_type 'Bruker APEX-II CCD'
_diffrn_measurement_method '\f and \w scans'
_diffrn_radiation_monochromator graphite
_diffrn_radiation_type MoK\a
_diffrn_radiation_wavelength 0.71073
_diffrn_reflns_av_R_equivalents 0.0720
_diffrn_reflns_av_unetI/netI 0.1175
_diffrn_reflns_Laue_measured_fraction_full 0.913
_diffrn_reflns_Laue_measured_fraction_max 0.946
_diffrn_reflns_limit_h_max 10
_diffrn_reflns_limit_h_min -10
_diffrn_reflns_limit_k_max 8
_diffrn_reflns_limit_k_min -11
_diffrn_reflns_limit_l_max 17
_diffrn_reflns_limit_l_min -17
_diffrn_reflns_number 13390
_diffrn_reflns_point_group_measured_fraction_full 0.913
_diffrn_reflns_point_group_measured_fraction_max 0.946
_diffrn_reflns_theta_full 25.242
_diffrn_reflns_theta_max 24.901
_diffrn_reflns_theta_min 2.215
_diffrn_standards_number 0
_exptl_absorpt_coefficient_mu 0.078
_exptl_absorpt_correction_T_max 0.9988
_exptl_absorpt_correction_T_min 0.9907
_exptl_absorpt_correction_type multi-scan
_exptl_absorpt_process_details
;
SADABS-2009/1 (Bruker,2010) was used for absorption correction.
wR2(int) was 0.0698 before and 0.0558 after correction.
The Ratio of minimum to maximum transmission is 0.8061.
The \l/2 correction factor is 0.0015.
;
_exptl_crystal_colour bronze
_exptl_crystal_density_diffrn 1.257
_exptl_crystal_density_method 'not measured'
_exptl_crystal_description plate
_exptl_crystal_F_000 492
_exptl_crystal_size_max 0.12
_exptl_crystal_size_mid 0.08
_exptl_crystal_size_min 0.015
_refine_diff_density_max 0.375
_refine_diff_density_min -0.196
_refine_diff_density_rms 0.049
_refine_ls_extinction_method none
_refine_ls_goodness_of_fit_ref 0.961
_refine_ls_hydrogen_treatment mixed
_refine_ls_matrix_type full
_refine_ls_number_parameters 350
_refine_ls_number_reflns 4088
_refine_ls_number_restraints 41
_refine_ls_restrained_S_all 0.959
_refine_ls_R_factor_all 0.1784
_refine_ls_R_factor_gt 0.0725
_refine_ls_shift/su_max 0.000
_refine_ls_shift/su_mean 0.000
_refine_ls_structure_factor_coef Fsqd
_refine_ls_weighting_details
;
 w=1/[\s^2^(Fo^2^)+(0.1000P)^2^]
 where P=(Fo^2^+2Fc^2^)/3
;
_refine_ls_weighting_scheme calc
_refine_ls_wR_factor_gt 0.1561
_refine_ls_wR_factor_ref 0.2001
_reflns_Friedel_coverage 0.000
_reflns_number_gt 1922
_reflns_number_total 4088
_reflns_threshold_expression 'I > 2\s(I)'
_cod_data_source_file jo402440m_si_002.cif
_cod_data_source_block Z-4a
_cod_database_code 4029095
_olex2_refinement_description
;
1. Fixed Uiso
 At 1.2 times of:
  All C(H) groups, All C(H,H) groups, All C(H,H,H,H) groups
 At 1.5 times of:
  All C(H,H,H) groups
2. Restrained distances
 C37-C26 \\sim C37A-C26
 with sigma of 0.01
 C35A-C28 \\sim C35-C28
 with sigma of 0.01
 C37A-C35A \\sim C37-C35
 with sigma of 0.01
3. Rigid bond restraints
 C35, C37, C35A, C37A
 with sigma for 1-2 distances of 0.01 and sigma for 1-3 distances of 0.01
4. Uiso/Uaniso restraints and constraints
C35 \\sim C35A \\sim C37A \\sim C37: within 1.7A with sigma of 0.01 and sigma for terminal atoms of 0.02
5. Others
 Sof(H26A)=Sof(H26B)=1-Sof(H26B)=1-Sof(H26B)=Sof(H28A)=Sof(H28B)=1-Sof(H26B)=1-
 Sof(H26B)=Sof(C35)=Sof(H35A)=Sof(H35B)=Sof(C37)=Sof(H37A)=Sof(H37B)=1-
 Sof(H26B)=1-Sof(H26B)=1-Sof(H26B)=1-Sof(H26B)=1-Sof(H26B)=1-Sof(H26B)
6.a Secondary CH2 refined with riding coordinates:
 C26(H26A,H26B), C26(H26C,H26D), C28(H28A,H28B), C28(H28C,H28D), C35(H35A,
 H35B), C37(H37A,H37B), C35A(H35C,H35D), C37A(H37C,H37D)
6.b Aromatic/amide H refined with riding coordinates:
 C5(H5), C8(H8), C11(H11), C16(H16), C20(H20), C21(H21), C27(H27), C30(H30)
6.c Idealised Me refined as rotating group:
 C33(H33A,H33B,H33C), C34(H34A,H34B,H34C)
;
_shelx_estimated_absorpt_t_max 0.999
_shelx_estimated_absorpt_t_min 0.991
_shelx_space_group_comment
;
The symmetry employed for this shelxl refinement is uniquely defined
by the following loop, which should always be used as a source of
symmetry information in preference to the above space-group names.
They are only intended as comments.
;
_shelxl_version_number 2013-2

loop_
_space_group_symop_operation_xyz
'x, y, z'
'-x, -y, -z'

loop_
_atom_site_label
_atom_site_type_symbol
_atom_site_fract_x
_atom_site_fract_y
_atom_site_fract_z
_atom_site_U_iso_or_equiv
_atom_site_adp_type
_atom_site_occupancy
_atom_site_site_symmetry_order
_atom_site_calc_flag
_atom_site_refinement_flags_posn
_atom_site_refinement_flags_adp
_atom_site_refinement_flags_occupancy
_atom_site_disorder_assembly
_atom_site_disorder_group
C1 C 0.7174(4) 0.3985(4) 0.0598(2) 0.0259(10) Uani 1 1 d . . . . .
C2 C 0.8912(4) 0.1840(4) -0.1396(2) 0.0303(10) Uani 1 1 d . . . . .
C3 C 0.7765(4) 0.3299(4) -0.0075(2) 0.0265(10) Uani 1 1 d . . . . .
N4 N 0.9462(4) 0.1152(4) -0.2017(2) 0.0349(9) Uani 1 1 d . . . . .
C5 C 0.8589(4) 0.1276(5) -0.0575(2) 0.0326(10) Uani 1 1 d . . . . .
H5 H 0.8749 0.0394 -0.0457 0.039 Uiso 1 1 calc R U . . .
N6 N 0.2826(4) 0.4268(4) 0.4862(2) 0.0475(10) Uani 1 1 d . . . . .
C7 C 0.4495(4) 0.2114(5) 0.2921(2) 0.0348(11) Uani 1 1 d . . . . .
C8 C 0.8077(4) 0.3836(5) -0.0907(3) 0.0347(11) Uani 1 1 d . . . . .
H8 H 0.7904 0.4713 -0.1025 0.042 Uiso 1 1 calc R U . . .
C9 C 0.6736(4) 0.3187(4) 0.1402(2) 0.0248(9) Uani 1 1 d . . . . .
C10 C 0.4981(4) 0.1347(5) 0.2223(2) 0.0290(10) Uani 1 1 d . . . . .
C11 C 0.8047(4) 0.1996(4) 0.0049(3) 0.0296(10) Uani 1 1 d . . . . .
H11 H 0.7849 0.1593 0.0596 0.035 Uiso 1 1 calc R U . . .
N12 N 0.7711(4) 0.7198(4) -0.0500(2) 0.0404(9) Uani 1 1 d . . . . .
C13 C 0.5578(4) -0.0612(5) 0.1449(3) 0.0324(11) Uani 1 1 d . . . . .
C14 C 0.5078(4) -0.0005(5) 0.2205(2) 0.0314(10) Uani 1 1 d . . . . .
C15 C 0.5389(5) 0.2092(5) 0.1403(3) 0.0295(10) Uani 1 1 d . . . . .
C16 C 0.3318(5) 0.3923(5) 0.3344(3) 0.0467(13) Uani 1 1 d . . . . .
H16 H 0.2888 0.4642 0.3170 0.056 Uiso 1 1 calc R U . . .
N17 N 0.5986(4) -0.1060(4) 0.0835(2) 0.0380(9) Uani 1 1 d . . . . .
C18 C 0.6999(4) 0.5319(4) 0.0638(2) 0.0266(9) Uani 1 1 d . . . . .
C19 C 0.7401(4) 0.6348(5) -0.0006(3) 0.0299(10) Uani 1 1 d . . . . .
C20 C 0.8612(4) 0.3145(5) -0.1542(3) 0.0359(11) Uani 1 1 d . . . . .
H20 H 0.8788 0.3540 -0.2093 0.043 Uiso 1 1 calc R U . . .
C21 C 0.3888(5) 0.3213(5) 0.2723(3) 0.0387(11) Uani 1 1 d . . . . .
H21 H 0.3867 0.3480 0.2130 0.046 Uiso 1 1 calc R U . . .
C22 C 0.6399(5) 0.5821(5) 0.1384(3) 0.0374(11) Uani 1 1 d . . . . .
C23 C 0.4681(5) -0.0949(5) 0.2895(3) 0.0397(11) Uani 1 1 d . . . . .
N24 N 0.4370(5) -0.1715(4) 0.3436(3) 0.0555(11) Uani 1 1 d . . . . .
C25 C 0.3371(5) 0.3591(5) 0.4237(3) 0.0417(12) Uani 1 1 d . . . . .
C26 C 0.9795(5) 0.1636(5) -0.2888(3) 0.0470(12) Uani 1 1 d D . . . .
H26A H 1.0846 0.2421 -0.2829 0.056 Uiso 0.440(9) 1 calc R U P A 1
H26B H 0.8962 0.1996 -0.3160 0.056 Uiso 0.440(9) 1 calc R U P A 1
H26C H 1.0390 0.2694 -0.2835 0.056 Uiso 0.560(9) 1 calc R U P A 2
H26D H 0.8804 0.1395 -0.3321 0.056 Uiso 0.560(9) 1 calc R U P A 2
C27 C 0.4561(5) 0.1804(5) 0.3820(3) 0.0452(12) Uani 1 1 d . . . . .
H27 H 0.4987 0.1081 0.3992 0.054 Uiso 1 1 calc R U . . .
C28 C 0.9894(5) -0.0137(5) -0.1862(3) 0.0411(11) Uani 1 1 d D . . . .
H28A H 0.8947 -0.1002 -0.1833 0.049 Uiso 0.440(9) 1 calc R U P A 1
H28B H 1.0673 0.0035 -0.1310 0.049 Uiso 0.440(9) 1 calc R U P A 1
H28C H 0.9023 -0.0882 -0.1636 0.049 Uiso 0.560(9) 1 calc R U P A 2
H28D H 1.0876 0.0127 -0.1419 0.049 Uiso 0.560(9) 1 calc R U P A 2
N29 N 0.5942(4) 0.6260(4) 0.1983(2) 0.0481(11) Uani 1 1 d . . . . .
C30 C 0.4024(5) 0.2521(5) 0.4451(3) 0.0504(13) Uani 1 1 d . . . . .
H30 H 0.4095 0.2287 0.5050 0.061 Uiso 1 1 calc R U . . .
N31 N 0.8854(4) 0.4140(4) 0.2819(2) 0.0507(11) Uani 1 1 d . . . . .
C32 C 0.7891(5) 0.3710(4) 0.2200(3) 0.0337(10) Uani 1 1 d . . . . .
C33 C 0.2095(5) 0.5355(6) 0.4633(3) 0.0668(17) Uani 1 1 d . . . . .
H33A H 0.2823 0.6104 0.4338 0.100 Uiso 1 1 calc R U . . .
H33B H 0.1884 0.5806 0.5182 0.100 Uiso 1 1 calc R U . . .
H33C H 0.1090 0.4880 0.4227 0.100 Uiso 1 1 calc R U . . .
C34 C 0.2739(7) 0.3825(6) 0.5757(3) 0.0809(18) Uani 1 1 d . . . . .
H34A H 0.2102 0.2789 0.5714 0.121 Uiso 1 1 calc R U . . .
H34B H 0.2240 0.4394 0.6097 0.121 Uiso 1 1 calc R U . . .
H34C H 0.3818 0.3993 0.6063 0.121 Uiso 1 1 calc R U . . .
C35 C 1.0639(16) -0.0273(17) -0.2709(6) 0.042(3) Uani 0.440(9) 1 d D U P A 1
H35A H 1.1793 0.0306 -0.2602 0.050 Uiso 0.440(9) 1 calc R U P A 1
H35B H 1.0509 -0.1302 -0.2883 0.050 Uiso 0.440(9) 1 calc R U P A 1
C37 C 0.9788(15) 0.0289(10) -0.3448(6) 0.046(3) Uani 0.440(9) 1 d D U P A 1
H37A H 1.0398 0.0528 -0.3955 0.055 Uiso 0.440(9) 1 calc R U P A 1
H37B H 0.8694 -0.0393 -0.3672 0.055 Uiso 0.440(9) 1 calc R U P A 1
H15 H 0.469(4) 0.164(4) 0.081(2) 0.026(9) Uiso 1 1 d . . . . .
C35A C 1.0168(15) -0.0703(9) -0.2774(5) 0.045(3) Uani 0.560(9) 1 d D U P A 2
H35C H 1.0945 -0.1219 -0.2714 0.054 Uiso 0.560(9) 1 calc R U P A 2
H35D H 0.9160 -0.1349 -0.3140 0.054 Uiso 0.560(9) 1 calc R U P A 2
C37A C 1.0839(11) 0.0731(9) -0.3157(6) 0.041(2) Uani 0.560(9) 1 d D U P A 2
H37C H 1.0760 0.0570 -0.3817 0.049 Uiso 0.560(9) 1 calc R U P A 2
H37D H 1.1972 0.1238 -0.2898 0.049 Uiso 0.560(9) 1 calc R U P A 2

loop_
_atom_site_aniso_label
_atom_site_aniso_U_11
_atom_site_aniso_U_22
_atom_site_aniso_U_33
_atom_site_aniso_U_23
_atom_site_aniso_U_13
_atom_site_aniso_U_12
C1 0.020(2) 0.029(3) 0.025(2) 0.0049(19) 0.0015(16) 0.005(2)
C2 0.023(2) 0.034(3) 0.036(2) 0.003(2) 0.0082(18) 0.010(2)
C3 0.018(2) 0.034(3) 0.027(2) 0.0119(19) 0.0056(16) 0.0060(19)
N4 0.032(2) 0.041(2) 0.040(2) 0.0124(18) 0.0187(16) 0.0171(18)
C5 0.023(2) 0.043(3) 0.036(2) 0.017(2) 0.0098(18) 0.013(2)
N6 0.041(2) 0.064(3) 0.030(2) -0.004(2) 0.0144(17) 0.007(2)
C7 0.030(2) 0.041(3) 0.026(2) 0.009(2) 0.0046(18) 0.003(2)
C8 0.037(3) 0.035(3) 0.038(2) 0.013(2) 0.010(2) 0.017(2)
C9 0.024(2) 0.028(3) 0.025(2) 0.0062(18) 0.0029(17) 0.012(2)
C10 0.020(2) 0.040(3) 0.025(2) 0.011(2) -0.0005(17) 0.006(2)
C11 0.018(2) 0.034(3) 0.037(2) 0.014(2) 0.0083(17) 0.007(2)
N12 0.035(2) 0.042(2) 0.044(2) 0.0166(19) 0.0082(17) 0.0105(18)
C13 0.026(2) 0.037(3) 0.033(3) 0.018(2) 0.0009(19) 0.008(2)
C14 0.029(2) 0.037(3) 0.030(2) 0.014(2) 0.0076(18) 0.011(2)
C15 0.027(2) 0.035(3) 0.028(2) 0.006(2) 0.0040(19) 0.013(2)
C16 0.043(3) 0.072(4) 0.029(2) 0.006(2) 0.010(2) 0.024(3)
N17 0.033(2) 0.040(2) 0.042(2) 0.0155(18) 0.0094(17) 0.0104(18)
C18 0.023(2) 0.028(3) 0.028(2) 0.0068(19) 0.0049(17) 0.0065(19)
C19 0.024(2) 0.029(3) 0.037(3) 0.007(2) 0.0041(19) 0.008(2)
C20 0.039(3) 0.039(3) 0.037(3) 0.014(2) 0.018(2) 0.016(2)
C21 0.039(3) 0.054(3) 0.026(2) 0.012(2) 0.0079(19) 0.018(2)
C22 0.043(3) 0.033(3) 0.039(3) 0.012(2) 0.008(2) 0.016(2)
C23 0.044(3) 0.042(3) 0.039(3) 0.015(2) 0.013(2) 0.018(2)
N24 0.074(3) 0.055(3) 0.052(2) 0.029(2) 0.026(2) 0.030(2)
C25 0.029(2) 0.048(3) 0.037(3) 0.004(2) 0.010(2) -0.004(2)
C26 0.055(3) 0.049(3) 0.048(3) 0.016(2) 0.028(2) 0.024(3)
C27 0.057(3) 0.042(3) 0.034(3) 0.015(2) 0.004(2) 0.012(3)
C28 0.035(3) 0.048(3) 0.047(3) 0.010(2) 0.014(2) 0.020(2)
N29 0.072(3) 0.045(3) 0.039(2) 0.0138(19) 0.018(2) 0.030(2)
C30 0.066(3) 0.048(3) 0.025(2) 0.008(2) 0.014(2) 0.000(3)
N31 0.043(2) 0.062(3) 0.038(2) 0.012(2) -0.0040(19) 0.009(2)
C32 0.033(2) 0.037(3) 0.033(2) 0.015(2) 0.009(2) 0.011(2)
C33 0.042(3) 0.116(5) 0.044(3) -0.014(3) 0.006(2) 0.034(3)
C34 0.114(5) 0.066(4) 0.043(3) 0.006(3) 0.045(3) -0.006(3)
C35 0.030(6) 0.048(6) 0.050(5) -0.008(4) 0.009(4) 0.018(5)
C37 0.033(5) 0.052(6) 0.047(5) -0.002(4) 0.007(4) 0.007(5)
C35A 0.035(6) 0.046(5) 0.053(4) 0.005(4) 0.016(4) 0.010(4)
C37A 0.033(5) 0.043(5) 0.049(4) 0.003(4) 0.016(4) 0.012(4)

loop_
_atom_type_symbol
_atom_type_description
_atom_type_scat_dispersion_real
_atom_type_scat_dispersion_imag
_atom_type_scat_source
C C 0.0033 0.0016 'International Tables Vol C Tables 4.2.6.8 and 6.1.1.4'
H H 0.0000 0.0000 'International Tables Vol C Tables 4.2.6.8 and 6.1.1.4'
N N 0.0061 0.0033 'International Tables Vol C Tables 4.2.6.8 and 6.1.1.4'

loop_
_geom_angle_atom_site_label_1
_geom_angle_atom_site_label_2
_geom_angle_atom_site_label_3
_geom_angle
C3 C1 C9 117.2(4)
C18 C1 C3 128.7(3)
C18 C1 C9 114.0(3)
N4 C2 C5 121.1(4)
N4 C2 C20 121.7(4)
C5 C2 C20 117.1(4)
C8 C3 C1 123.9(4)
C11 C3 C1 120.8(3)
C11 C3 C8 115.3(4)
C2 N4 C26 124.9(4)
C2 N4 C28 123.1(3)
C26 N4 C28 111.9(3)
C2 C5 H5 119.9
C11 C5 C2 120.3(4)
C11 C5 H5 119.9
C25 N6 C33 121.2(4)
C25 N6 C34 121.5(4)
C34 N6 C33 116.8(4)
C21 C7 C10 120.3(4)
C21 C7 C27 116.1(4)
C27 C7 C10 123.7(4)
C3 C8 H8 118.7
C20 C8 C3 122.6(4)
C20 C8 H8 118.7
C15 C9 C1 124.2(3)
C15 C9 C32 120.6(3)
C32 C9 C1 115.2(3)
C7 C10 C15 117.4(4)
C14 C10 C7 127.6(4)
C14 C10 C15 115.0(3)
C3 C11 H11 118.2
C5 C11 C3 123.5(4)
C5 C11 H11 118.2
N17 C13 C14 178.0(4)
C10 C14 C13 120.4(4)
C10 C14 C23 125.0(4)
C13 C14 C23 114.6(4)
C9 C15 C10 122.7(3)
C9 C15 H15 118.6(19)
C10 C15 H15 118.0(19)
C21 C16 H16 119.8
C21 C16 C25 120.3(4)
C25 C16 H16 119.8
C1 C18 C19 126.4(3)
C1 C18 C22 120.0(3)
C22 C18 C19 113.6(4)
N12 C19 C18 177.8(4)
C2 C20 H20 119.4
C8 C20 C2 121.1(4)
C8 C20 H20 119.4
C7 C21 H21 118.5
C16 C21 C7 123.1(4)
C16 C21 H21 118.5
N29 C22 C18 178.2(5)
N24 C23 C14 178.9(5)
N6 C25 C16 121.8(5)
N6 C25 C30 121.1(4)
C30 C25 C16 117.0(4)
N4 C26 H26A 110.9
N4 C26 H26B 110.9
N4 C26 H26C 111.6
N4 C26 H26D 111.6
N4 C26 C37 104.4(5)
N4 C26 C37A 100.7(4)
H26A C26 H26B 108.9
H26C C26 H26D 109.4
C37 C26 H26A 110.9
C37 C26 H26B 110.9
C37A C26 H26C 111.6
C37A C26 H26D 111.6
C7 C27 H27 119.3
C30 C27 C7 121.5(4)
C30 C27 H27 119.3
N4 C28 H28A 111.9
N4 C28 H28B 111.9
N4 C28 H28C 110.7
N4 C28 H28D 110.7
N4 C28 C35 99.2(6)
N4 C28 C35A 105.4(5)
H28A C28 H28B 109.6
H28C C28 H28D 108.8
C35 C28 H28A 111.9
C35 C28 H28B 111.9
C35A C28 H28C 110.7
C35A C28 H28D 110.7
C25 C30 H30 119.0
C27 C30 C25 122.0(4)
C27 C30 H30 119.0
N31 C32 C9 177.7(4)
N6 C33 H33A 109.5
N6 C33 H33B 109.5
N6 C33 H33C 109.5
H33A C33 H33B 109.5
H33A C33 H33C 109.5
H33B C33 H33C 109.5
N6 C34 H34A 109.5
N6 C34 H34B 109.5
N6 C34 H34C 109.5
H34A C34 H34B 109.5
H34A C34 H34C 109.5
H34B C34 H34C 109.5
C28 C35 H35A 110.2
C28 C35 H35B 110.2
H35A C35 H35B 108.5
C37 C35 C28 107.4(8)
C37 C35 H35A 110.2
C37 C35 H35B 110.2
C26 C37 C35 96.6(8)
C26 C37 H37A 112.4
C26 C37 H37B 112.4
C35 C37 H37A 112.4
C35 C37 H37B 112.4
H37A C37 H37B 110.0
C28 C35A H35C 111.9
C28 C35A H35D 111.9
H35C C35A H35D 109.6
C37A C35A C28 99.5(6)
C37A C35A H35C 111.9
C37A C35A H35D 111.9
C26 C37A H37C 110.7
C26 C37A H37D 110.7
C35A C37A C26 105.1(6)
C35A C37A H37C 110.7
C35A C37A H37D 110.7
H37C C37A H37D 108.8

loop_
_geom_bond_atom_site_label_1
_geom_bond_atom_site_label_2
_geom_bond_distance
C1 C3 1.427(5)
C1 C9 1.511(5)
C1 C18 1.369(5)
C2 N4 1.350(5)
C2 C5 1.414(5)
C2 C20 1.421(5)
C3 C8 1.419(5)
C3 C11 1.406(5)
N4 C26 1.460(5)
N4 C28 1.469(5)
C5 H5 0.9500
C5 C11 1.368(5)
N6 C25 1.346(5)
N6 C33 1.470(6)
N6 C34 1.451(5)
C7 C10 1.444(5)
C7 C21 1.398(5)
C7 C27 1.411(5)
C8 H8 0.9500
C8 C20 1.359(5)
C9 C15 1.324(5)
C9 C32 1.436(5)
C10 C14 1.359(5)
C10 C15 1.502(5)
C11 H11 0.9500
N12 C19 1.144(4)
C13 C14 1.436(6)
C13 N17 1.148(5)
C14 C23 1.441(6)
C15 H15 1.01(3)
C16 H16 0.9500
C16 C21 1.374(5)
C16 C25 1.410(5)
C18 C19 1.439(6)
C18 C22 1.431(6)
C20 H20 0.9500
C21 H21 0.9500
C22 N29 1.150(5)
C23 N24 1.144(5)
C25 C30 1.403(6)
C26 H26A 0.9900
C26 H26B 0.9900
C26 H26C 0.9900
C26 H26D 0.9900
C26 C37 1.518(8)
C26 C37A 1.560(7)
C27 H27 0.9500
C27 C30 1.370(6)
C28 H28A 0.9900
C28 H28B 0.9900
C28 H28C 0.9900
C28 H28D 0.9900
C28 C35 1.530(8)
C28 C35A 1.527(7)
C30 H30 0.9500
N31 C32 1.146(4)
C33 H33A 0.9800
C33 H33B 0.9800
C33 H33C 0.9800
C34 H34A 0.9800
C34 H34B 0.9800
C34 H34C 0.9800
C35 H35A 0.9900
C35 H35B 0.9900
C35 C37 1.519(10)
C37 H37A 0.9900
C37 H37B 0.9900
C35A H35C 0.9900
C35A H35D 0.9900
C35A C37A 1.520(9)
C37A H37C 0.9900
C37A H37D 0.9900

loop_
_geom_torsion_atom_site_label_1
_geom_torsion_atom_site_label_2
_geom_torsion_atom_site_label_3
_geom_torsion_atom_site_label_4
_geom_torsion
C1 C3 C8 C20 -178.7(4)
C1 C3 C11 C5 179.0(3)
C1 C9 C15 C10 -178.7(4)
C2 N4 C26 C37 -160.2(6)
C2 N4 C26 C37A 163.7(5)
C2 N4 C28 C35 -172.1(6)
C2 N4 C28 C35A 170.5(6)
C2 C5 C11 C3 0.5(5)
C3 C1 C9 C15 -79.1(5)
C3 C1 C9 C32 101.7(4)
C3 C1 C18 C19 -0.6(6)
C3 C1 C18 C22 -179.1(4)
C3 C8 C20 C2 -0.9(6)
N4 C2 C5 C11 179.4(3)
N4 C2 C20 C8 -179.2(4)
N4 C26 C37 C35 -39.7(9)
N4 C26 C37A C35A 34.1(8)
N4 C28 C35 C37 -31.2(11)
N4 C28 C35A C37A 33.3(9)
C5 C2 N4 C26 178.6(4)
C5 C2 N4 C28 -5.5(6)
C5 C2 C20 C8 1.7(6)
N6 C25 C30 C27 178.9(4)
C7 C10 C14 C13 179.6(4)
C7 C10 C14 C23 1.0(6)
C7 C10 C15 C9 74.7(5)
C7 C27 C30 C25 0.5(7)
C8 C3 C11 C5 0.3(5)
C9 C1 C3 C8 173.5(3)
C9 C1 C3 C11 -5.1(5)
C9 C1 C18 C19 176.6(3)
C9 C1 C18 C22 -1.8(5)
C10 C7 C21 C16 176.0(4)
C10 C7 C27 C30 -177.2(4)
C11 C3 C8 C20 -0.1(5)
C14 C10 C15 C9 -106.9(4)
C15 C10 C14 C13 1.4(5)
C15 C10 C14 C23 -177.3(4)
C16 C25 C30 C27 -1.3(6)
C18 C1 C3 C8 -9.4(6)
C18 C1 C3 C11 172.1(3)
C18 C1 C9 C15 103.4(4)
C18 C1 C9 C32 -75.9(4)
C20 C2 N4 C26 -0.4(6)
C20 C2 N4 C28 175.4(3)
C20 C2 C5 C11 -1.5(5)
C21 C7 C10 C14 -156.0(4)
C21 C7 C10 C15 22.2(5)
C21 C7 C27 C30 1.4(6)
C21 C16 C25 N6 179.9(4)
C21 C16 C25 C30 0.1(6)
C25 C16 C21 C7 1.9(6)
C26 N4 C28 C35 4.3(7)
C26 N4 C28 C35A -13.2(6)
C27 C7 C10 C14 22.6(6)
C27 C7 C10 C15 -159.2(4)
C27 C7 C21 C16 -2.6(6)
C28 N4 C26 C37 23.6(6)
C28 N4 C26 C37A -12.6(6)
C28 C35 C37 C26 44.5(12)
C28 C35A C37A C26 -41.6(10)
C32 C9 C15 C10 0.5(6)
C33 N6 C25 C16 2.2(6)
C33 N6 C25 C30 -178.0(4)
C34 N6 C25 C16 173.9(4)
C34 N6 C25 C30 -6.3(6)
C35 C28 C35A C37A -39(2)
C37 C26 C37A C35A -65.7(10)
C35A C28 C35 C37 81(2)
C37A C26 C37 C35 48.5(8)
